data_4309884
loop_
_publ_author_name
'Claudio Pettinari'
'Riccardo Pettinari'
'Mauro Fianchini'
'Fabio Marchetti'
'Brian W. Skelton'
'Allan H. White'

_publ_contact_author_address
;
   Department of Chemistry
   University of Western Australia
   35 Stirling Highway
   Crawley
   Western Australia 6009
   Australia
;
_publ_contact_author_email bws@crystal.uwa.edu.au
_publ_contact_author_fax (+61)_08_9380_1118
_publ_contact_author_name 'Skelton, B. W.'
_publ_contact_author_phone (+61)_08-9380_3481
_publ_section_title
;
Syntheses, Structures, and Reactivity of New
Pentamethylcyclopentadienyl-Rhodium(III) and -iridium(III)
4-Acyl-5-Pyrazolonate Complexes
;
_journal_name_full 'Inorganic Chemistry'
_journal_page_first 7933
_journal_page_last 7942
_journal_paper_doi 10.1021/ic050985r
_journal_volume 44
_journal_year 2005
_chemical_formula_sum 'C22 H26 Cl Ir N2 O2'
_chemical_formula_weight 578.14
_space_group_IT_number 14
_symmetry_cell_setting monoclinic
_symmetry_space_group_name_Hall '-P 2yn'
_symmetry_space_group_name_H-M 'P 1 21/n 1'
_atom_sites_solution_hydrogens primary
_atom_sites_solution_primary direct
_atom_sites_solution_secondary primary
_cell_angle_alpha 90.00000
_cell_angle_beta 96.470(2)
_cell_angle_gamma 90.00000
_cell_formula_units_Z 4
_cell_length_a 8.6997(6)
_cell_length_b 17.0490(10)
_cell_length_c 13.9360(9)
_cell_measurement_reflns_used 5964
_cell_measurement_temperature 150(2)
_cell_measurement_theta_max .044
_cell_measurement_theta_min .045
_cell_volume 2053.8(2)
_computing_cell_refinement 'Siemens SAINT (Siemens, 1995)'
_computing_data_collection 'Siemens SMART (Siemens, 1995)'
_computing_data_reduction 'xtal ADDREF SORTRF'
_computing_molecular_graphics xtal
_computing_publication_material 'xtal BONDLA CIFIO'
_computing_structure_refinement 'xtal CRYLSQ'
_computing_structure_solution xtal
_diffrn_ambient_temperature 150(2)
_diffrn_measured_fraction_theta_full 1.00
_diffrn_measured_fraction_theta_max 1.00
_diffrn_measurement_device_type
;
Bruker SMART CCD diffractometer
;
_diffrn_measurement_method '\w scans'
_diffrn_radiation_detector 'CCD area detector'
_diffrn_radiation_monochromator graphite
_diffrn_radiation_source 'sealed tube'
_diffrn_radiation_type 'Mo K\a'
_diffrn_radiation_wavelength .71073
_diffrn_reflns_av_R_equivalents .045
_diffrn_reflns_av_sigmaI/netI .08
_diffrn_reflns_limit_h_max 14
_diffrn_reflns_limit_h_min -14
_diffrn_reflns_limit_k_max 29
_diffrn_reflns_limit_k_min -29
_diffrn_reflns_limit_l_max 23
_diffrn_reflns_limit_l_min -23
_diffrn_reflns_number 42837
_diffrn_reflns_theta_full 37.5
_diffrn_reflns_theta_max 37.5
_diffrn_reflns_theta_min 1.89
_diffrn_standards_decay_% 0
_exptl_absorpt_coefficient_mu 6.651
_exptl_absorpt_correction_T_max 1
_exptl_absorpt_correction_T_min .73
_exptl_absorpt_correction_type multi-scan
_exptl_absorpt_process_details
;
 SADABS; Sheldrick, 1996
;
_exptl_crystal_colour colourless
_exptl_crystal_density_diffrn 1.87
_exptl_crystal_description chip
_exptl_crystal_F_000 1128
_exptl_crystal_size_max .12
_exptl_crystal_size_mid .08
_exptl_crystal_size_min .06
_refine_diff_density_max 2.535
_refine_diff_density_min -1.322
_refine_ls_extinction_method none
_refine_ls_goodness_of_fit_all .984
_refine_ls_goodness_of_fit_ref 1.042
_refine_ls_hydrogen_treatment noref
_refine_ls_matrix_type full
_refine_ls_number_constraints 0
_refine_ls_number_parameters 253
_refine_ls_number_reflns 7799
_refine_ls_number_restraints 0
_refine_ls_R_factor_all .064
_refine_ls_R_factor_gt .035
_refine_ls_shift/su_max .006
_refine_ls_shift/su_mean .0004
_refine_ls_structure_factor_coef F
_refine_ls_weighting_scheme calc
_refine_ls_wR_factor_all .045
_refine_ls_wR_factor_ref .04
_reflns_d_resolution_high .583
_reflns_d_resolution_low 10.726
_reflns_Friedel_coverage 0
_reflns_limit_h_max 14
_reflns_limit_h_min 0
_reflns_limit_k_max 29
_reflns_limit_k_min 0
_reflns_limit_l_max 23
_reflns_limit_l_min -23
_reflns_number_gt 7799
_reflns_number_total 10806
_reflns_threshold_expression 'F    > 4.00 sig(F   )'
_cod_data_source_file ic050985rsi20050616_065955_2.cif
_cod_data_source_block cpirqc
_cod_original_sg_symbol_Hall -p_2yn
_cod_original_formula_sum 'C22 H26 Cl1 Ir1 N2 O2'
_cod_database_code 4309884

loop_
_symmetry_equiv_pos_as_xyz
+x,+y,+z
1/2-x,1/2+y,1/2-z
-x,-y,-z
1/2+x,1/2-y,1/2+z

loop_
_atom_site_label
_atom_site_fract_x
_atom_site_fract_y
_atom_site_fract_z
_atom_site_U_iso_or_equiv
_atom_site_adp_type
_atom_site_calc_flag
_atom_site_calc_attached_atom
_atom_site_occupancy
_atom_site_disorder_assembly
_atom_site_disorder_group
Ir -.027994(14) .216446(7) .403903(8) .01973(5) Uani ? ? 1.00000 ? ?
Cl .18424(11) .15419(6) .50061(6) .0316(4) Uani ? ? 1.00000 ? ?
N1 .1021(3) .42056(16) .57382(19) .0214(11) Uani ? ? 1.00000 ? ?
C11 .0370(4) .42671(18) .6633(2) .0206(12) Uani ? ? 1.00000 ? ?
C12 -.0469(4) .3650(2) .6975(2) .0240(14) Uani ? ? 1.00000 ? ?
C13 -.1069(4) .3728(2) .7854(2) .0257(14) Uani ? ? 1.00000 ? ?
C14 -.0805(4) .4413(2) .8398(2) .0282(15) Uani ? ? 1.00000 ? ?
C15 .0034(5) .5014(2) .8054(3) .0294(16) Uani ? ? 1.00000 ? ?
C16 .0617(4) .4950(2) .7171(2) .0251(14) Uani ? ? 1.00000 ? ?
N2 .1984(3) .48141(17) .5491(2) .0247(12) Uani ? ? 1.00000 ? ?
C3 .2450(4) .4600(2) .4664(2) .0229(13) Uani ? ? 1.00000 ? ?
C31 .3449(4) .5154(2) .4177(3) .0298(16) Uani ? ? 1.00000 ? ?
C4 .1836(4) .3854(2) .4348(2) .0207(12) Uani ? ? 1.00000 ? ?
C41 .2067(4) .3403(2) .3533(2) .0227(13) Uani ? ? 1.00000 ? ?
O41 .1423(3) .27471(15) .33404(18) .0258(11) Uani ? ? 1.00000 ? ?
C42 .3101(5) .3676(2) .2809(3) .0307(16) Uani ? ? 1.00000 ? ?
C5 .0864(4) .36267(18) .5061(2) .0193(12) Uani ? ? 1.00000 ? ?
O5 -.0016(3) .30401(15) .51125(17) .0250(10) Uani ? ? 1.00000 ? ?
C01 -.1279(4) .1137(2) .3352(2) .0233(13) Uani ? ? 1.00000 ? ?
C011 -.0498(5) .0376(2) .3196(3) .0361(19) Uani ? ? 1.00000 ? ?
C02 -.2091(4) .1341(2) .4177(2) .0246(14) Uani ? ? 1.00000 ? ?
C021 -.2286(5) .0828(3) .5018(3) .039(2) Uani ? ? 1.00000 ? ?
C03 -.2749(4) .2111(2) .4002(2) .0243(13) Uani ? ? 1.00000 ? ?
C031 -.3665(5) .2542(3) .4669(3) .0353(19) Uani ? ? 1.00000 ? ?
C04 -.2325(4) .2395(2) .3094(2) .0220(13) Uani ? ? 1.00000 ? ?
C041 -.2810(5) .3151(2) .2601(3) .0315(17) Uani ? ? 1.00000 ? ?
C05 -.1444(4) .1779(2) .2688(2) .0220(13) Uani ? ? 1.00000 ? ?
C051 -.0763(5) .1827(3) .1749(2) .0322(17) Uani ? ? 1.00000 ? ?
H12 -.06276 .31776 .66059 .03000 Uiso ? ? 1.00000 ? ?
H13 -.16673 .33151 .80875 .03200 Uiso ? ? 1.00000 ? ?
H14 -.12032 .44579 .90052 .03500 Uiso ? ? 1.00000 ? ?
H15 .02127 .54821 .84297 .03600 Uiso ? ? 1.00000 ? ?
H16 .11878 .53753 .69313 .03200 Uiso ? ? 1.00000 ? ?
H31a .35835 .56117 .45633 .04500 Uiso ? ? 1.00000 ? ?
H31b .29166 .52816 .35651 .04500 Uiso ? ? 1.00000 ? ?
H31c .44376 .49195 .41230 .04500 Uiso ? ? 1.00000 ? ?
H42a .33010 .32482 .23945 .04600 Uiso ? ? 1.00000 ? ?
H42b .40635 .38529 .31324 .04600 Uiso ? ? 1.00000 ? ?
H42c .26267 .40898 .24302 .04600 Uiso ? ? 1.00000 ? ?
H011a .03691 .02986 .36672 .05500 Uiso ? ? 1.00000 ? ?
H011b -.01513 .03589 .25678 .05500 Uiso ? ? 1.00000 ? ?
H011c -.11993 -.00484 .32462 .05500 Uiso ? ? 1.00000 ? ?
H021a -.30162 .10441 .54023 .06000 Uiso ? ? 1.00000 ? ?
H021b -.13183 .07625 .54151 .06000 Uiso ? ? 1.00000 ? ?
H021c -.26433 .03215 .48014 .06000 Uiso ? ? 1.00000 ? ?
H031a -.32909 .24052 .53192 .05400 Uiso ? ? 1.00000 ? ?
H031b -.47186 .23949 .45444 .05400 Uiso ? ? 1.00000 ? ?
H031c -.35687 .30941 .45791 .05400 Uiso ? ? 1.00000 ? ?
H041a -.36193 .30623 .20875 .04800 Uiso ? ? 1.00000 ? ?
H041b -.19634 .33944 .23422 .04800 Uiso ? ? 1.00000 ? ?
H041c -.31841 .35046 .30514 .04800 Uiso ? ? 1.00000 ? ?
H051a .03387 .18634 .18820 .04900 Uiso ? ? 1.00000 ? ?
H051b -.11463 .22752 .14075 .04900 Uiso ? ? 1.00000 ? ?
H051c -.10082 .13609 .13787 .04900 Uiso ? ? 1.00000 ? ?

loop_
_atom_site_aniso_label
_atom_site_aniso_U_11
_atom_site_aniso_U_22
_atom_site_aniso_U_33
_atom_site_aniso_U_12
_atom_site_aniso_U_13
_atom_site_aniso_U_23
Ir .02308(6) .02136(6) .01542(5) -.00152(5) .00508(3) -.00255(4)
Cl .0324(4) .0394(5) .0222(3) .0062(4) -.0004(3) -.0022(3)
N1 .0252(12) .0206(12) .0193(11) -.0024(10) .0068(9) .0001(9)
C11 .0234(14) .0184(13) .0206(12) .0023(11) .0048(10) -.0022(10)
C12 .0302(16) .0223(15) .0207(13) -.0006(12) .0073(12) -.0025(11)
C13 .0314(16) .0235(15) .0232(14) -.0009(12) .0074(12) .0003(11)
C14 .0321(17) .0324(18) .0222(14) .0032(14) .0119(13) -.0039(12)
C15 .0374(19) .0234(15) .0295(16) -.0001(14) .0123(14) -.0086(13)
C16 .0317(16) .0192(14) .0250(14) -.0022(12) .0056(12) -.0042(11)
N2 .0300(14) .0201(12) .0248(12) -.0040(11) .0072(11) .0012(10)
C3 .0244(14) .0223(14) .0226(13) -.0000(11) .0046(11) .0033(11)
C31 .0337(18) .0269(16) .0301(16) -.0052(14) .0096(14) .0051(13)
C4 .0220(13) .0227(14) .0181(12) .0012(11) .0048(10) .0024(10)
C41 .0198(13) .0277(16) .0210(13) .0005(11) .0039(10) .0037(11)
O41 .0264(11) .0299(13) .0227(10) -.0039(9) .0098(9) -.0044(9)
C42 .0347(18) .0346(19) .0253(15) -.0004(15) .0146(13) .0011(13)
C5 .0200(13) .0207(13) .0175(11) -.0001(10) .0035(10) -.0004(10)
O5 .0293(12) .0260(11) .0213(10) -.0072(9) .0096(9) -.0058(9)
C01 .0267(15) .0205(14) .0225(13) -.0018(12) .0014(11) -.0032(11)
C011 .037(2) .0267(18) .044(2) .0053(15) .0010(17) -.0085(16)
C02 .0272(15) .0255(16) .0221(13) -.0069(12) .0073(11) .0003(11)
C021 .049(2) .041(2) .0275(17) -.008(2) .0042(16) .0103(16)
C03 .0241(14) .0300(16) .0197(12) -.0046(13) .0070(11) -.0045(12)
C031 .034(2) .044(2) .0302(18) -.0003(17) .0145(15) -.0103(16)
C04 .0241(14) .0233(13) .0196(13) -.0025(11) .0071(11) -.0016(11)
C041 .0335(18) .0259(17) .0356(18) .0014(14) .0061(15) .0070(14)
C05 .0225(14) .0272(15) .0162(12) -.0016(12) .0014(10) -.0033(11)
C051 .0354(19) .044(2) .0183(13) -.0025(16) .0085(13) -.0085(14)

loop_
_atom_type_symbol
_atom_type_description
_atom_type_oxidation_number
_atom_type_number_in_cell
_atom_type_scat_dispersion_real
_atom_type_scat_dispersion_imag
_atom_type_scat_source
C ? 0 88 .002 .002 'Int Tables Vol IV Tables 2.2B and 2.3.1'
H ? 0 104 0 0 'Int Tables Vol IV Tables 2.2B and 2.3.1'
Cl ? 0 4 .132 .159 'Int Tables Vol IV Tables 2.2B and 2.3.1'
N ? 0 8 .004 .003 'Int Tables Vol IV Tables 2.2B and 2.3.1'
O ? 0 8 .008 .006 'Int Tables Vol IV Tables 2.2B and 2.3.1'
Ir ? 0 4 -2.066 7.99 'Int Tables Vol IV Tables 2.2B and 2.3.1'

loop_
_diffrn_attenuator_code
_diffrn_attenuator_scale
? ?

loop_
_geom_angle_atom_site_label_1
_geom_angle_atom_site_label_2
_geom_angle_atom_site_label_3
_geom_angle_site_symmetry_1
_geom_angle_site_symmetry_2
_geom_angle_site_symmetry_3
_geom_angle
_geom_angle_publ_flag
Cl Ir O41 . . . 86.09(7) ?
Cl Ir O5 . . . 84.24(7) ?
Cl Ir C01 . . . 97.90(9) ?
Cl Ir C02 . . . 100.78(9) ?
Cl Ir C03 . . . 134.24(9) ?
Cl Ir C04 . . . 164.45(10) ?
Cl Ir C05 . . . 127.93(9) ?
O41 Ir O5 . . . 88.18(10) ?
O41 Ir C01 . . . 116.80(12) ?
O41 Ir C02 . . . 156.14(11) ?
O41 Ir C03 . . . 139.66(11) ?
O41 Ir C04 . . . 102.07(11) ?
O41 Ir C05 . . . 91.47(11) ?
O5 Ir C01 . . . 154.99(12) ?
O5 Ir C02 . . . 115.09(12) ?
O5 Ir C03 . . . 94.35(11) ?
O5 Ir C04 . . . 108.99(11) ?
O5 Ir C05 . . . 147.74(11) ?
C01 Ir C02 . . . 39.94(13) ?
C01 Ir C03 . . . 66.28(13) ?
C01 Ir C04 . . . 66.64(13) ?
C01 Ir C05 . . . 39.11(13) ?
C02 Ir C03 . . . 39.34(13) ?
C02 Ir C04 . . . 66.59(13) ?
C02 Ir C05 . . . 66.19(13) ?
C03 Ir C04 . . . 39.43(13) ?
C03 Ir C05 . . . 65.94(12) ?
C04 Ir C05 . . . 39.79(13) ?
C11 N1 N2 . . . 117.8(3) ?
C11 N1 C5 . . . 129.7(3) ?
N2 N1 C5 . . . 112.5(3) ?
N1 C11 C12 . . . 121.1(3) ?
N1 C11 C16 . . . 118.7(3) ?
C12 C11 C16 . . . 120.3(3) ?
C11 C12 C13 . . . 119.4(3) ?
C11 C12 H12 . . . 120.1 ?
C13 C12 H12 . . . 120.5 ?
C12 C13 C14 . . . 120.1(3) ?
C12 C13 H13 . . . 120.2 ?
C14 C13 H13 . . . 119.7 ?
C13 C14 C15 . . . 119.7(3) ?
C13 C14 H14 . . . 119.6 ?
C15 C14 H14 . . . 120.7 ?
C14 C15 C16 . . . 120.9(3) ?
C14 C15 H15 . . . 119.3 ?
C16 C15 H15 . . . 119.8 ?
C11 C16 C15 . . . 119.6(3) ?
C11 C16 H16 . . . 120.0 ?
C15 C16 H16 . . . 120.4 ?
N1 N2 C3 . . . 105.2(3) ?
N2 C3 C31 . . . 118.3(3) ?
N2 C3 C4 . . . 112.0(3) ?
C31 C3 C4 . . . 129.6(3) ?
C3 C31 H31a . . . 107.6 ?
C3 C31 H31b . . . 107.6 ?
C3 C31 H31c . . . 110.1 ?
H31a C31 H31b . . . 109.8 ?
H31a C31 H31c . . . 109.5 ?
H31b C31 H31c . . . 112.2 ?
C3 C4 C41 . . . 130.8(3) ?
C3 C4 C5 . . . 104.9(3) ?
C41 C4 C5 . . . 124.3(3) ?
C4 C41 O41 . . . 123.7(3) ?
C4 C41 C42 . . . 121.8(3) ?
O41 C41 C42 . . . 114.5(3) ?
Ir O41 C41 . . . 129.4(2) ?
C41 C42 H42a . . . 109.5 ?
C41 C42 H42b . . . 109.9 ?
C41 C42 H42c . . . 110.4 ?
H42a C42 H42b . . . 108.4 ?
H42a C42 H42c . . . 109.2 ?
H42b C42 H42c . . . 109.3 ?
N1 C5 C4 . . . 105.3(3) ?
N1 C5 O5 . . . 123.1(3) ?
C4 C5 O5 . . . 131.5(3) ?
Ir O5 C5 . . . 122.5(2) ?
Ir C01 C011 . . . 127.6(2) ?
Ir C01 C02 . . . 70.04(19) ?
Ir C01 C05 . . . 70.62(18) ?
C011 C01 C02 . . . 126.3(3) ?
C011 C01 C05 . . . 125.8(3) ?
C02 C01 C05 . . . 107.8(3) ?
C01 C011 H011a . . . 111.0 ?
C01 C011 H011b . . . 110.8 ?
C01 C011 H011c . . . 110.1 ?
H011a C011 H011b . . . 108.6 ?
H011a C011 H011c . . . 107.9 ?
H011b C011 H011c . . . 108.3 ?
Ir C02 C01 . . . 70.0(2) ?
Ir C02 C021 . . . 127.5(3) ?
Ir C02 C03 . . . 70.7(2) ?
C01 C02 C021 . . . 126.1(3) ?
C01 C02 C03 . . . 107.6(3) ?
C021 C02 C03 . . . 126.2(3) ?
C02 C021 H021a . . . 111.1 ?
C02 C021 H021b . . . 110.6 ?
C02 C021 H021c . . . 110.1 ?
H021a C021 H021b . . . 108.6 ?
H021a C021 H021c . . . 108.3 ?
H021b C021 H021c . . . 108.0 ?
Ir C03 C02 . . . 70.0(2) ?
Ir C03 C031 . . . 124.8(2) ?
Ir C03 C04 . . . 69.64(19) ?
C02 C03 C031 . . . 125.2(3) ?
C02 C03 C04 . . . 108.6(3) ?
C031 C03 C04 . . . 126.2(3) ?
C03 C031 H031a . . . 108.8 ?
C03 C031 H031b . . . 109.3 ?
C03 C031 H031c . . . 110.2 ?
H031a C031 H031b . . . 109.1 ?
H031a C031 H031c . . . 109.8 ?
H031b C031 H031c . . . 109.6 ?
Ir C04 C03 . . . 70.93(18) ?
Ir C04 C041 . . . 128.0(2) ?
Ir C04 C05 . . . 70.53(17) ?
C03 C04 C041 . . . 127.2(3) ?
C03 C04 C05 . . . 107.4(3) ?
C041 C04 C05 . . . 125.2(3) ?
C04 C041 H041a . . . 110.6 ?
C04 C041 H041b . . . 111.1 ?
C04 C041 H041c . . . 110.0 ?
H041a C041 H041b . . . 108.7 ?
H041a C041 H041c . . . 108.3 ?
H041b C041 H041c . . . 108.0 ?
Ir C05 C01 . . . 70.28(17) ?
Ir C05 C04 . . . 69.68(17) ?
Ir C05 C051 . . . 123.9(2) ?
C01 C05 C04 . . . 108.6(3) ?
C01 C05 C051 . . . 125.9(3) ?
C04 C05 C051 . . . 125.4(3) ?
C05 C051 H051a . . . 108.6 ?
C05 C051 H051b . . . 109.5 ?
C05 C051 H051c . . . 109.8 ?
H051a C051 H051b . . . 109.6 ?
H051a C051 H051c . . . 108.4 ?
H051b C051 H051c . . . 110.9 ?

loop_
_geom_bond_atom_site_label_1
_geom_bond_atom_site_label_2
_geom_bond_site_symmetry_1
_geom_bond_site_symmetry_2
_geom_bond_distance
_geom_bond_publ_flag
Ir Cl . . 2.4065(9) ?
Ir O41 . . 2.111(3) ?
Ir O5 . . 2.108(2) ?
Ir C01 . . 2.134(3) ?
Ir C02 . . 2.135(3) ?
Ir C03 . . 2.144(3) ?
Ir C04 . . 2.127(3) ?
Ir C05 . . 2.139(3) ?
N1 C11 . . 1.431(4) ?
N1 N2 . . 1.401(4) ?
N1 C5 . . 1.362(4) ?
C11 C12 . . 1.394(5) ?
C11 C16 . . 1.389(5) ?
C12 C13 . . 1.392(5) ?
C12 H12 . . .957 ?
C13 C14 . . 1.397(5) ?
C13 H13 . . .954 ?
C14 C15 . . 1.375(5) ?
C14 H14 . . .953 ?
C15 C16 . . 1.386(5) ?
C15 H15 . . .958 ?
C16 H16 . . .960 ?
N2 C3 . . 1.315(5) ?
C3 C31 . . 1.497(5) ?
C3 C4 . . 1.430(5) ?
C31 H31a . . .948 ?
C31 H31b . . .948 ?
C31 H31c . . .959 ?
C4 C41 . . 1.404(5) ?
C4 C5 . . 1.429(5) ?
C41 O41 . . 1.267(4) ?
C41 C42 . . 1.499(5) ?
C42 H42a . . .958 ?
C42 H42b . . .954 ?
C42 H42c . . .947 ?
C5 O5 . . 1.267(4) ?
C01 C011 . . 1.491(5) ?
C01 C02 . . 1.458(5) ?
C01 C05 . . 1.430(5) ?
C011 H011a . . .952 ?
C011 H011b . . .958 ?
C011 H011c . . .954 ?
C02 C021 . . 1.488(5) ?
C02 C03 . . 1.441(5) ?
C021 H021a . . .950 ?
C021 H021b . . .960 ?
C021 H021c . . .956 ?
C03 C031 . . 1.486(6) ?
C03 C04 . . 1.441(5) ?
C031 H031a . . .957 ?
C031 H031b . . .947 ?
C031 H031c . . .954 ?
C04 C041 . . 1.499(5) ?
C04 C05 . . 1.452(5) ?
C041 H041a . . .958 ?
C041 H041b . . .951 ?
C041 H041c . . .954 ?
C05 C051 . . 1.498(5) ?
C051 H051a . . .958 ?
C051 H051b . . .941 ?
C051 H051c . . .958 ?
